data_7053602
loop_
_publ_author_name
'Byrne, Peter'
'Lloyd, Gareth O.'
'Applegarth, Lucas'
'Anderson, Kirsty M.'
'Clarke, Nigel'
'Steed, Jonathan W.'

_publ_section_title
;
 Metal-induced gelation in dipyridyl ureas
;
_journal_issue 10
_journal_name_full 'New Journal of Chemistry'
_journal_page_first 2261
_journal_paper_doi 10.1039/c0nj00278j
_journal_volume 34
_journal_year 2010
_chemical_formula_sum 'C34 H40 Ag2 Cl6 N16 O10'
_chemical_formula_weight 1261.26
_chemical_name_systematic
;
?
;
_space_group_IT_number 2
_symmetry_cell_setting triclinic
_symmetry_space_group_name_Hall '-P 1'
_symmetry_space_group_name_H-M 'P -1'
_atom_sites_solution_hydrogens geom
_atom_sites_solution_primary direct
_atom_sites_solution_secondary difmap
_audit_creation_method SHELXL-97
_cell_angle_alpha 85.794(8)
_cell_angle_beta 84.557(8)
_cell_angle_gamma 87.260(7)
_cell_formula_units_Z 1
_cell_length_a 5.5449(16)
_cell_length_b 13.819(4)
_cell_length_c 15.927(5)
_cell_measurement_reflns_used 996
_cell_measurement_temperature 120(2)
_cell_measurement_theta_max 31.830
_cell_measurement_theta_min 2.576
_cell_volume 1210.6(6)
_computing_cell_refinement Saint
_computing_data_collection Smart
_computing_data_reduction Saint
_computing_molecular_graphics Xseed
_computing_publication_material Xseed
_computing_structure_refinement 'SHELXL-97 (Sheldrick, 1997)'
_computing_structure_solution 'SHELXS-97 (Sheldrick, 1990)'
_diffrn_ambient_temperature 120(2)
_diffrn_measured_fraction_theta_full 1.000
_diffrn_measured_fraction_theta_max 0.921
_diffrn_measurement_device_type Smart-6K
_diffrn_radiation_monochromator graphite
_diffrn_radiation_source 'fine-focus sealed tube'
_diffrn_radiation_type MoK\a
_diffrn_radiation_wavelength 0.71073
_diffrn_reflns_av_R_equivalents 0.0410
_diffrn_reflns_av_sigmaI/netI 0.0531
_diffrn_reflns_limit_h_max 8
_diffrn_reflns_limit_h_min -8
_diffrn_reflns_limit_k_max 20
_diffrn_reflns_limit_k_min -20
_diffrn_reflns_limit_l_max 23
_diffrn_reflns_limit_l_min -24
_diffrn_reflns_number 21797
_diffrn_reflns_theta_full 29.00
_diffrn_reflns_theta_max 32.56
_diffrn_reflns_theta_min 1.29
_diffrn_standards_number 0
_exptl_absorpt_coefficient_mu 1.210
_exptl_absorpt_correction_T_max 0.8027
_exptl_absorpt_correction_T_min 0.5371
_exptl_absorpt_correction_type multi-scan
_exptl_crystal_colour colourless
_exptl_crystal_density_diffrn 1.730
_exptl_crystal_density_method 'not measured'
_exptl_crystal_description 'flat needles'
_exptl_crystal_F_000 632
_exptl_crystal_size_max 0.39
_exptl_crystal_size_mid 0.32
_exptl_crystal_size_min 0.19
_refine_diff_density_max 1.447
_refine_diff_density_min -1.653
_refine_diff_density_rms 0.129
_refine_ls_extinction_method none
_refine_ls_goodness_of_fit_ref 1.038
_refine_ls_hydrogen_treatment constr
_refine_ls_matrix_type full
_refine_ls_number_parameters 308
_refine_ls_number_reflns 8123
_refine_ls_number_restraints 0
_refine_ls_restrained_S_all 1.038
_refine_ls_R_factor_all 0.0812
_refine_ls_R_factor_gt 0.0515
_refine_ls_shift/su_max 0.002
_refine_ls_shift/su_mean 0.000
_refine_ls_structure_factor_coef Fsqd
_refine_ls_weighting_details 'calc w=1/[\s^2^(Fo^2^)+(0.0648P)^2^+0.7129P] where P=(Fo^2^+2Fc^2^)/3'
_refine_ls_weighting_scheme calc
_refine_ls_wR_factor_gt 0.1132
_refine_ls_wR_factor_ref 0.1246
_reflns_number_gt 5974
_reflns_number_total 8123
_reflns_threshold_expression >2sigma(I)
_cod_data_source_file c0nj00278j.txt
_cod_data_source_block z:\xraydata\peter\08srv0~2\work\xm
_cod_original_sg_symbol_H-M P-1
_cod_database_code 7053602

loop_
_symmetry_equiv_pos_as_xyz
'x, y, z'
'-x, -y, -z'

loop_
_atom_site_label
_atom_site_type_symbol
_atom_site_fract_x
_atom_site_fract_y
_atom_site_fract_z
_atom_site_U_iso_or_equiv
_atom_site_adp_type
_atom_site_occupancy
_atom_site_symmetry_multiplicity
_atom_site_calc_flag
_atom_site_refinement_flags
Ag1 Ag 0.67364(4) 0.672919(16) 0.245253(16) 0.02791(8) Uani 1 1 d .
Cl1 Cl 0.57718(17) 0.38791(6) 0.05353(6) 0.03588(19) Uani 1 1 d .
Cl2 Cl 0.66724(15) 0.19019(6) 0.00332(6) 0.03336(17) Uani 1 1 d .
Cl3 Cl 0.18823(19) 0.25443(10) 0.06420(11) 0.0767(5) Uani 1 1 d .
O1 O 0.4392(5) 0.34009(18) 0.40580(16) 0.0382(6) Uani 1 1 d .
O2 O 0.5702(4) 0.21689(14) 0.63841(14) 0.0243(4) Uani 1 1 d .
O3 O -0.1690(4) 0.10583(16) 0.32351(15) 0.0319(5) Uani 1 1 d .
O4 O -0.4495(4) 0.11674(16) 0.23594(16) 0.0350(5) Uani 1 1 d .
O5 O -0.2082(6) 0.2332(2) 0.23680(19) 0.0534(9) Uani 1 1 d .
N1 N 0.4005(4) 0.56934(16) 0.22276(16) 0.0209(5) Uani 1 1 d .
N2 N 0.1644(5) 0.33167(17) 0.30730(17) 0.0263(5) Uani 1 1 d .
H2N H 0.0526 0.2951 0.2922 0.032 Uiso 1 1 calc R
N3 N 0.2252(6) 0.20318(18) 0.40239(18) 0.0304(6) Uani 1 1 d .
H3N H 0.1033 0.1777 0.3815 0.037 Uiso 1 1 calc R
N4 N 0.3449(4) 0.08933(16) 0.61607(16) 0.0224(5) Uani 1 1 d .
H4N H 0.3132 0.0280 0.6294 0.027 Uiso 1 1 calc R
N5 N 0.6270(4) 0.06993(16) 0.71318(17) 0.0229(5) Uani 1 1 d .
H5N H 0.5778 0.0100 0.7200 0.028 Uiso 1 1 calc R
N6 N 1.1111(4) 0.19707(17) 0.79861(16) 0.0218(5) Uani 1 1 d .
N7 N 0.8864(5) 0.60813(18) 0.36490(18) 0.0293(6) Uani 1 1 d .
N8 N -0.2749(5) 0.15147(18) 0.26561(17) 0.0279(5) Uani 1 1 d .
C1 C 0.2414(5) 0.59401(19) 0.16569(19) 0.0224(5) Uani 1 1 d .
H1 H 0.2562 0.6542 0.1331 0.027 Uiso 1 1 calc R
C2 C 0.0560(5) 0.5345(2) 0.15271(19) 0.0231(6) Uani 1 1 d .
H2 H -0.0523 0.5531 0.1111 0.028 Uiso 1 1 calc R
C3 C 0.0304(5) 0.44786(19) 0.20096(19) 0.0216(5) Uani 1 1 d .
H3 H -0.0977 0.4069 0.1937 0.026 Uiso 1 1 calc R
C4 C 0.1950(5) 0.42093(18) 0.26075(18) 0.0196(5) Uani 1 1 d .
C5 C 0.3814(5) 0.48358(19) 0.26926(18) 0.0202(5) Uani 1 1 d .
H5 H 0.4969 0.4654 0.3086 0.024 Uiso 1 1 calc R
C6 C 0.2901(6) 0.2945(2) 0.3743(2) 0.0250(6) Uani 1 1 d .
C7 C 0.3533(6) 0.1472(2) 0.4662(2) 0.0298(7) Uani 1 1 d .
H7A H 0.5123 0.1757 0.4694 0.036 Uiso 1 1 calc R
H7B H 0.3837 0.0799 0.4492 0.036 Uiso 1 1 calc R
C8 C 0.2123(5) 0.1449(2) 0.55309(19) 0.0237(6) Uani 1 1 d .
H8A H 0.1805 0.2121 0.5701 0.028 Uiso 1 1 calc R
H8B H 0.0541 0.1156 0.5502 0.028 Uiso 1 1 calc R
C9 C 0.5168(5) 0.13114(18) 0.65432(18) 0.0195(5) Uani 1 1 d .
C10 C 0.8079(5) 0.09257(18) 0.76317(18) 0.0193(5) Uani 1 1 d .
C11 C 0.8773(6) 0.0231(2) 0.8254(2) 0.0251(6) Uani 1 1 d .
H11 H 0.7974 -0.0366 0.8349 0.030 Uiso 1 1 calc R
C12 C 1.0635(6) 0.0419(2) 0.8731(2) 0.0270(6) Uani 1 1 d .
H12 H 1.1129 -0.0046 0.9156 0.032 Uiso 1 1 calc R
C13 C 1.1775(5) 0.1299(2) 0.8580(2) 0.0250(6) Uani 1 1 d .
H13 H 1.3058 0.1426 0.8906 0.030 Uiso 1 1 calc R
C14 C 0.9283(5) 0.18002(19) 0.75278(18) 0.0198(5) Uani 1 1 d .
H14 H 0.8791 0.2288 0.7120 0.024 Uiso 1 1 calc R
C15 C 1.0341(6) 0.6011(2) 0.4101(2) 0.0255(6) Uani 1 1 d .
C16 C 1.2251(7) 0.5920(3) 0.4678(2) 0.0361(8) Uani 1 1 d .
H16A H 1.2938 0.5252 0.4700 0.054 Uiso 1 1 calc R
H16B H 1.1569 0.6076 0.5244 0.054 Uiso 1 1 calc R
H16C H 1.3528 0.6369 0.4476 0.054 Uiso 1 1 calc R
C17 C 0.4955(6) 0.2661(2) 0.0739(2) 0.0301(6) Uani 1 1 d .
H17 H 0.5295 0.2441 0.1330 0.036 Uiso 1 1 calc R

loop_
_atom_site_aniso_label
_atom_site_aniso_U_11
_atom_site_aniso_U_22
_atom_site_aniso_U_33
_atom_site_aniso_U_23
_atom_site_aniso_U_13
_atom_site_aniso_U_12
Ag1 0.02787(12) 0.01700(10) 0.03990(15) -0.00338(8) -0.00327(9) -0.00907(8)
Cl1 0.0463(5) 0.0228(3) 0.0378(5) -0.0021(3) 0.0009(4) -0.0034(3)
Cl2 0.0330(4) 0.0238(3) 0.0436(5) -0.0029(3) -0.0068(3) 0.0030(3)
Cl3 0.0281(5) 0.0731(8) 0.1347(13) -0.0598(9) 0.0061(6) -0.0101(5)
O1 0.0471(15) 0.0292(12) 0.0419(15) 0.0082(10) -0.0248(12) -0.0136(10)
O2 0.0297(10) 0.0116(8) 0.0319(11) 0.0031(8) -0.0056(9) -0.0052(7)
O3 0.0418(13) 0.0217(10) 0.0332(12) 0.0032(9) -0.0069(10) -0.0111(9)
O4 0.0397(13) 0.0216(10) 0.0458(14) 0.0031(10) -0.0104(11) -0.0176(9)
O5 0.080(2) 0.0353(14) 0.0501(17) 0.0199(12) -0.0314(15) -0.0432(14)
N1 0.0226(11) 0.0129(9) 0.0275(13) -0.0014(9) -0.0013(9) -0.0049(8)
N2 0.0343(13) 0.0149(10) 0.0315(14) 0.0041(9) -0.0125(11) -0.0108(9)
N3 0.0459(16) 0.0167(11) 0.0299(14) 0.0049(10) -0.0116(12) -0.0073(10)
N4 0.0282(12) 0.0133(10) 0.0263(13) 0.0012(9) -0.0047(10) -0.0060(8)
N5 0.0287(12) 0.0111(9) 0.0296(13) 0.0039(9) -0.0070(10) -0.0069(8)
N6 0.0239(11) 0.0148(10) 0.0273(13) -0.0027(9) -0.0022(9) -0.0050(8)
N7 0.0335(14) 0.0190(11) 0.0348(15) -0.0020(10) -0.0015(12) 0.0023(10)
N8 0.0388(14) 0.0173(11) 0.0281(13) -0.0011(10) -0.0010(11) -0.0123(10)
C1 0.0281(14) 0.0134(11) 0.0261(15) -0.0004(10) -0.0030(11) -0.0033(10)
C2 0.0249(13) 0.0187(12) 0.0259(15) -0.0002(10) -0.0060(11) 0.0014(10)
C3 0.0217(13) 0.0163(11) 0.0276(15) -0.0034(10) -0.0035(11) -0.0041(9)
C4 0.0248(13) 0.0120(10) 0.0224(13) -0.0017(9) -0.0020(10) -0.0049(9)
C5 0.0235(13) 0.0132(11) 0.0245(14) -0.0001(10) -0.0046(10) -0.0025(9)
C6 0.0340(15) 0.0160(12) 0.0253(15) 0.0003(10) -0.0051(12) -0.0027(11)
C7 0.0410(17) 0.0194(13) 0.0277(16) 0.0025(11) -0.0017(13) 0.0050(12)
C8 0.0253(13) 0.0200(12) 0.0258(15) 0.0003(11) -0.0044(11) -0.0015(10)
C9 0.0224(12) 0.0130(11) 0.0229(14) -0.0013(9) 0.0003(10) -0.0031(9)
C10 0.0214(12) 0.0132(11) 0.0232(14) -0.0011(9) 0.0006(10) -0.0044(9)
C11 0.0302(14) 0.0141(11) 0.0308(16) 0.0031(11) -0.0029(12) -0.0051(10)
C12 0.0319(15) 0.0194(13) 0.0300(16) 0.0039(11) -0.0081(12) -0.0023(11)
C13 0.0252(14) 0.0210(13) 0.0297(16) -0.0015(11) -0.0061(11) -0.0021(10)
C14 0.0210(12) 0.0129(10) 0.0253(14) 0.0002(10) -0.0002(10) -0.0037(9)
C15 0.0319(15) 0.0138(11) 0.0297(16) 0.0013(10) 0.0010(12) -0.0022(10)
C16 0.0393(18) 0.0310(16) 0.0394(19) 0.0074(14) -0.0135(15) -0.0119(14)
C17 0.0318(16) 0.0274(15) 0.0320(17) -0.0040(12) -0.0033(13) -0.0072(12)

loop_
_atom_type_symbol
_atom_type_description
_atom_type_scat_dispersion_real
_atom_type_scat_dispersion_imag
_atom_type_scat_source
C C 0.0033 0.0016 'International Tables Vol C Tables 4.2.6.8 and 6.1.1.4'
H H 0.0000 0.0000 'International Tables Vol C Tables 4.2.6.8 and 6.1.1.4'
N N 0.0061 0.0033 'International Tables Vol C Tables 4.2.6.8 and 6.1.1.4'
O O 0.0106 0.0060 'International Tables Vol C Tables 4.2.6.8 and 6.1.1.4'
Cl Cl 0.1484 0.1585 'International Tables Vol C Tables 4.2.6.8 and 6.1.1.4'
Ag Ag -0.8971 1.1015 'International Tables Vol C Tables 4.2.6.8 and 6.1.1.4'

loop_
_geom_angle_atom_site_label_1
_geom_angle_atom_site_label_2
_geom_angle_atom_site_label_3
_geom_angle
_geom_angle_site_symmetry_1
_geom_angle_site_symmetry_3
N1 Ag1 N6 149.68(10) . 2_766
N1 Ag1 N7 108.45(9) . .
N6 Ag1 N7 101.11(9) 2_766 .
C1 N1 C5 119.4(2) . .
C1 N1 Ag1 119.53(18) . .
C5 N1 Ag1 120.97(19) . .
C6 N2 C4 127.4(2) . .
C6 N2 H2N 116.3 . .
C4 N2 H2N 116.3 . .
C6 N3 C7 121.2(3) . .
C6 N3 H3N 119.4 . .
C7 N3 H3N 119.4 . .
C9 N4 C8 120.5(2) . .
C9 N4 H4N 119.8 . .
C8 N4 H4N 119.8 . .
C9 N5 C10 127.3(2) . .
C9 N5 H5N 116.4 . .
C10 N5 H5N 116.4 . .
C13 N6 C14 119.5(2) . .
C13 N6 Ag1 123.52(19) . 2_766
C14 N6 Ag1 116.14(18) . 2_766
C15 N7 Ag1 157.6(2) . .
O5 N8 O4 118.5(3) . .
O5 N8 O3 120.5(3) . .
O4 N8 O3 121.1(2) . .
N1 C1 C2 122.1(2) . .
N1 C1 H1 119.0 . .
C2 C1 H1 119.0 . .
C3 C2 C1 119.3(3) . .
C3 C2 H2 120.4 . .
C1 C2 H2 120.4 . .
C2 C3 C4 119.4(3) . .
C2 C3 H3 120.3 . .
C4 C3 H3 120.3 . .
C3 C4 N2 117.4(2) . .
C3 C4 C5 118.3(2) . .
N2 C4 C5 124.3(3) . .
N1 C5 C4 121.5(3) . .
N1 C5 H5 119.2 . .
C4 C5 H5 119.2 . .
O1 C6 N3 124.1(3) . .
O1 C6 N2 123.5(3) . .
N3 C6 N2 112.4(3) . .
N3 C7 C8 112.4(3) . .
N3 C7 H7A 109.1 . .
C8 C7 H7A 109.1 . .
N3 C7 H7B 109.1 . .
C8 C7 H7B 109.1 . .
H7A C7 H7B 107.9 . .
N4 C8 C7 111.4(2) . .
N4 C8 H8A 109.3 . .
C7 C8 H8A 109.3 . .
N4 C8 H8B 109.3 . .
C7 C8 H8B 109.3 . .
H8A C8 H8B 108.0 . .
O2 C9 N4 123.0(3) . .
O2 C9 N5 122.8(3) . .
N4 C9 N5 114.2(2) . .
C11 C10 N5 118.2(2) . .
C11 C10 C14 118.1(3) . .
N5 C10 C14 123.6(3) . .
C12 C11 C10 119.4(3) . .
C12 C11 H11 120.3 . .
C10 C11 H11 120.3 . .
C11 C12 C13 119.2(3) . .
C11 C12 H12 120.4 . .
C13 C12 H12 120.4 . .
N6 C13 C12 121.7(3) . .
N6 C13 H13 119.1 . .
C12 C13 H13 119.1 . .
N6 C14 C10 122.1(3) . .
N6 C14 H14 119.0 . .
C10 C14 H14 119.0 . .
N7 C15 C16 179.6(4) . .
C15 C16 H16A 109.5 . .
C15 C16 H16B 109.5 . .
H16A C16 H16B 109.5 . .
C15 C16 H16C 109.5 . .
H16A C16 H16C 109.5 . .
H16B C16 H16C 109.5 . .
Cl3 C17 Cl1 111.0(2) . .
Cl3 C17 Cl2 109.09(18) . .
Cl1 C17 Cl2 110.76(18) . .
Cl3 C17 H17 108.6 . .
Cl1 C17 H17 108.6 . .
Cl2 C17 H17 108.6 . .

loop_
_geom_bond_atom_site_label_1
_geom_bond_atom_site_label_2
_geom_bond_distance
_geom_bond_site_symmetry_2
Ag1 N1 2.204(2) .
Ag1 N6 2.237(2) 2_766
Ag1 N7 2.429(3) .
Cl1 C17 1.763(3) .
Cl2 C17 1.773(3) .
Cl3 C17 1.741(3) .
O1 C6 1.227(4) .
O2 C9 1.238(3) .
O3 N8 1.255(4) .
O4 N8 1.247(3) .
O5 N8 1.247(3) .
N1 C1 1.341(4) .
N1 C5 1.354(3) .
N2 C6 1.384(4) .
N2 C4 1.401(3) .
N2 H2N 0.8800 .
N3 C6 1.361(4) .
N3 C7 1.450(4) .
N3 H3N 0.8800 .
N4 C9 1.352(4) .
N4 C8 1.452(4) .
N4 H4N 0.8800 .
N5 C9 1.382(4) .
N5 C10 1.399(4) .
N5 H5N 0.8800 .
N6 C13 1.341(4) .
N6 C14 1.343(4) .
N6 Ag1 2.237(2) 2_766
N7 C15 1.137(4) .
C1 C2 1.387(4) .
C1 H1 0.9500 .
C2 C3 1.380(4) .
C2 H2 0.9500 .
C3 C4 1.399(4) .
C3 H3 0.9500 .
C4 C5 1.402(4) .
C5 H5 0.9500 .
C7 C8 1.523(4) .
C7 H7A 0.9900 .
C7 H7B 0.9900 .
C8 H8A 0.9900 .
C8 H8B 0.9900 .
C10 C11 1.396(4) .
C10 C14 1.400(3) .
C11 C12 1.384(4) .
C11 H11 0.9500 .
C12 C13 1.391(4) .
C12 H12 0.9500 .
C13 H13 0.9500 .
C14 H14 0.9500 .
C15 C16 1.461(5) .
C16 H16A 0.9800 .
C16 H16B 0.9800 .
C16 H16C 0.9800 .
C17 H17 1.0000 .

loop_
_geom_torsion_atom_site_label_1
_geom_torsion_atom_site_label_2
_geom_torsion_atom_site_label_3
_geom_torsion_atom_site_label_4
_geom_torsion
_geom_torsion_site_symmetry_1
N6 Ag1 N1 C1 -20.7(3) 2_766
N7 Ag1 N1 C1 172.7(2) .
N6 Ag1 N1 C5 163.3(2) 2_766
N7 Ag1 N1 C5 -3.3(2) .
N1 Ag1 N7 C15 165.9(6) .
N6 Ag1 N7 C15 -7.3(7) 2_766
C5 N1 C1 C2 0.2(4) .
Ag1 N1 C1 C2 -175.8(2) .
N1 C1 C2 C3 1.3(4) .
C1 C2 C3 C4 -1.3(4) .
C2 C3 C4 N2 -179.0(3) .
C2 C3 C4 C5 -0.1(4) .
C6 N2 C4 C3 -173.7(3) .
C6 N2 C4 C5 7.5(5) .
C1 N1 C5 C4 -1.7(4) .
Ag1 N1 C5 C4 174.3(2) .
C3 C4 C5 N1 1.6(4) .
N2 C4 C5 N1 -179.6(3) .
C7 N3 C6 O1 -8.2(5) .
C7 N3 C6 N2 173.4(3) .
C4 N2 C6 O1 5.1(5) .
C4 N2 C6 N3 -176.5(3) .
C6 N3 C7 C8 103.1(4) .
C9 N4 C8 C7 83.5(3) .
N3 C7 C8 N4 -179.4(2) .
C8 N4 C9 O2 0.0(4) .
C8 N4 C9 N5 179.6(2) .
C10 N5 C9 O2 0.4(5) .
C10 N5 C9 N4 -179.2(3) .
C9 N5 C10 C11 173.3(3) .
C9 N5 C10 C14 -8.5(5) .
N5 C10 C11 C12 177.1(3) .
C14 C10 C11 C12 -1.2(4) .
C10 C11 C12 C13 0.0(5) .
C14 N6 C13 C12 0.7(4) .
Ag1 N6 C13 C12 -168.5(2) 2_766
C11 C12 C13 N6 0.3(5) .
C13 N6 C14 C10 -1.9(4) .
Ag1 N6 C14 C10 168.0(2) 2_766
C11 C10 C14 N6 2.2(4) .
N5 C10 C14 N6 -176.0(3) .
Ag1 N7 C15 C16 -61(45) .
